data_7712399
loop_
_publ_author_name
'Salvador, Daniel'
'Herrera, Raquel'
'Gimeno, Maria Concepcion'

_publ_section_title
;
 Free-Catalysed Synthesis of Thiazolidine-Thiourea Ligands for Metal
 Coordination (Au and Ag) and Preliminary Cytotoxic Studies
;
_journal_name_full 'Dalton Transactions'
_journal_paper_doi 10.1039/D3DT00079F
_journal_year 2023
_chemical_formula_moiety '2(C10 H9 F N2 S)'
_chemical_formula_sum 'C20 H18 F2 N4 S2'
_chemical_formula_weight 416.522
_space_group_crystal_system triclinic
_space_group_IT_number 2
_space_group_name_Hall '-P 1'
_space_group_name_H-M_alt 'P -1'
_symmetry_Int_Tables_number 2
_audit_creation_date 2023-01-31
_audit_creation_method
;
Olex2 1.5-dev
(compiled 2023.01.20 svn.r024a95a1 for OlexSys, GUI svn.r6444)
;
_audit_update_record
;
2023-02-17 deposited with the CCDC.	2023-02-22 downloaded from the CCDC.
;
_cell_angle_alpha 74.821(3)
_cell_angle_beta 89.867(3)
_cell_angle_gamma 71.907(3)
_cell_formula_units_Z 2
_cell_length_a 8.5021(3)
_cell_length_b 10.7959(4)
_cell_length_c 11.6276(4)
_cell_measurement_reflns_used 6188
_cell_measurement_temperature 100(2)
_cell_measurement_theta_max 28.3850
_cell_measurement_theta_min 3.6370
_cell_volume 975.47(6)
_computing_cell_refinement 'CrysAlisPro 1.171.38.41r (Rigaku OD, 2015)'
_computing_data_collection 'CrysAlisPro 1.171.38.41r (Rigaku OD, 2015)'
_computing_data_reduction 'CrysAlisPro 1.171.38.41r (Rigaku OD, 2015)'
_computing_molecular_graphics 'Olex2 1.5-dev (Dolomanov et al., 2009)'
_computing_publication_material 'Olex2 1.5-dev (Dolomanov et al., 2009)'
_computing_structure_refinement 'olex2.refine 1.5-dev (Bourhis et al., 2015)'
_computing_structure_solution SHELXS
_diffrn_ambient_temperature 100.15
_diffrn_detector_area_resol_mean 16.0655
_diffrn_measured_fraction_theta_full 0.9963
_diffrn_measured_fraction_theta_max 0.9964
_diffrn_measurement_device_type 'Xcalibur, Sapphire3'
_diffrn_radiation_type 'Mo K\a'
_diffrn_radiation_wavelength 0.71073
_diffrn_reflns_av_R_equivalents 0.0486
_diffrn_reflns_av_unetI/netI 0.0378
_diffrn_reflns_Laue_measured_fraction_full 0.9963
_diffrn_reflns_Laue_measured_fraction_max 0.9964
_diffrn_reflns_limit_h_max 11
_diffrn_reflns_limit_h_min -11
_diffrn_reflns_limit_k_max 13
_diffrn_reflns_limit_k_min -14
_diffrn_reflns_limit_l_max 15
_diffrn_reflns_limit_l_min -15
_diffrn_reflns_number 19886
_diffrn_reflns_point_group_measured_fraction_full 0.9963
_diffrn_reflns_point_group_measured_fraction_max 0.9964
_diffrn_reflns_theta_full 25.2417
_diffrn_reflns_theta_max 25.50
_diffrn_reflns_theta_min 3.24
_exptl_absorpt_coefficient_mu 0.305
_exptl_absorpt_correction_T_max 1.00000
_exptl_absorpt_correction_T_min 0.54254
_exptl_absorpt_correction_type multi-scan
_exptl_absorpt_process_details
;
CrysAlisPro 1.171.38.41r (Rigaku Oxford Diffraction, 2015)
Empirical absorption correction using spherical harmonics,
 implemented in SCALE3 ABSPACK scaling algorithm.
;
_exptl_crystal_colour colorless
_exptl_crystal_density_diffrn 1.418
_exptl_crystal_description prism
_exptl_crystal_F_000 432.761
_exptl_crystal_size_max 0.36
_exptl_crystal_size_mid 0.19
_exptl_crystal_size_min 0.14
_refine_diff_density_max 0.2757
_refine_diff_density_min -0.3486
_refine_diff_density_rms 0.0638
_refine_ls_d_res_high 0.8255
_refine_ls_d_res_low 6.2822
_refine_ls_goodness_of_fit_ref 1.0815
_refine_ls_hydrogen_treatment mixed
_refine_ls_matrix_type full
_refine_ls_number_constraints 35
_refine_ls_number_parameters 278
_refine_ls_number_reflns 3604
_refine_ls_number_restraints 0
_refine_ls_restrained_S_all 1.0815
_refine_ls_R_factor_all 0.0474
_refine_ls_R_factor_gt 0.0365
_refine_ls_shift/su_max 0.0005
_refine_ls_shift/su_mean 0.0001
_refine_ls_structure_factor_coef Fsqd
_refine_ls_weighting_details 'w=1/[\s^2^(Fo^2^)+(0.0365P)^2^+0.4597P] where P=(Fo^2^+2Fc^2^)/3'
_refine_ls_weighting_scheme calc
_refine_ls_wR_factor_gt 0.0846
_refine_ls_wR_factor_ref 0.0898
_reflns_Friedel_coverage 0.0
_reflns_limit_h_max 10
_reflns_limit_h_min -10
_reflns_limit_k_max 13
_reflns_limit_k_min -12
_reflns_limit_l_max 14
_reflns_limit_l_min 0
_reflns_number_gt 3001
_reflns_number_total 3604
_reflns_threshold_expression I>=2u(I)
_cod_data_source_file d3dt00079f2.cif
_cod_data_source_block c537
_cod_original_cell_volume 975.46(6)
_cod_database_code 7712399
_olex2_refinement_description
;
1. Fixed Uiso
 At 1.2 times of:
  All C(H) groups, All C(H,H) groups, All N(H) groups
2. Others
 Sof(F3)=Sof(F4)=Sof(Hi)=Sof(H17)=1-FVAR(1)
 Sof(F1)=Sof(Hg)=Sof(F2)=Sof(H19)=FVAR(1)
3.a Secondary CH2 refined with riding coordinates:
 C3(Hc,Hd), C13(H13a,H13b)
3.b Aromatic/amide H refined with riding coordinates:
 C6(He), C8(Hf), C9(Hg), C10(Hh), C16(H16), C18(H18), C19(H19), C20(H20),
 C7(Hi), C17(H17)
3.c X=CH2 refined with riding coordinates:
 C2(Ha,Hb), C12(H12a,H12b)
;
_olex2_submission_special_instructions 'No special instructions were received'

loop_
_space_group_symop_id
_space_group_symop_operation_xyz
1 x,y,z
2 -x,-y,-z

loop_
_atom_site_label
_atom_site_type_symbol
_atom_site_fract_x
_atom_site_fract_y
_atom_site_fract_z
_atom_site_U_iso_or_equiv
_atom_site_adp_type
_atom_site_occupancy
_atom_site_refinement_flags_posn
_atom_site_disorder_group
S1 S 1.22710(6) 0.76942(5) 0.88999(5) 0.03144(15) Uani 1.000000 . .
S2 S 0.26167(6) 1.19222(6) 0.27651(5) 0.03302(15) Uani 1.000000 . .
N1 N 0.92272(18) 0.93116(16) 0.88960(14) 0.0260(4) Uani 1.000000 . .
H H 1.176(3) 0.980(2) 0.7048(19) 0.0312(4) Uiso 1.000000 R .
N2 N 1.07598(19) 0.99966(16) 0.72844(15) 0.0259(4) Uani 1.000000 . .
N3 N 0.57968(18) 1.05351(16) 0.32896(15) 0.0262(4) Uani 1.000000 . .
N4 N 0.43411(19) 0.98517(16) 0.19773(15) 0.0243(4) Uani 1.000000 . .
H4 H 0.340(3) 1.003(2) 0.1668(19) 0.0292(4) Uiso 1.000000 R .
C1 C 1.1187(2) 0.7162(2) 1.01228(18) 0.0287(4) Uani 1.000000 . .
C2 C 1.1823(3) 0.6063(2) 1.1009(2) 0.0414(6) Uani 1.000000 . .
Ha H 1.2934(3) 0.5501(2) 1.1014(2) 0.0497(7) Uiso 1.000000 R .
Hb H 1.1172(3) 0.5831(2) 1.1644(2) 0.0497(7) Uiso 1.000000 R .
C3 C 0.9458(2) 0.8187(2) 0.99736(18) 0.0312(5) Uani 1.000000 . .
Hc H 0.9279(2) 0.8544(2) 1.06821(18) 0.0374(6) Uiso 1.000000 R .
Hd H 0.8622(2) 0.7732(2) 0.99253(18) 0.0374(6) Uiso 1.000000 R .
C4 C 1.0525(2) 0.91711(19) 0.83240(17) 0.0228(4) Uani 1.000000 . .
C5 C 0.9611(2) 1.11716(18) 0.65429(18) 0.0238(4) Uani 1.000000 . .
C6 C 0.8210(2) 1.19624(19) 0.69401(19) 0.0272(4) Uani 1.000000 . .
He H 0.7957(2) 1.17181(19) 0.77479(19) 0.0327(5) Uiso 1.000000 R .
C7 C 0.7200(2) 1.3110(2) 0.6127(2) 0.0317(5) Uani 1.000000 . .
C8 C 0.7506(2) 1.3524(2) 0.4953(2) 0.0314(5) Uani 1.000000 . .
Hf H 0.6779(2) 1.4323(2) 0.4419(2) 0.0377(6) Uiso 1.000000 R .
C9 C 0.8914(2) 1.2732(2) 0.4580(2) 0.0308(5) Uani 1.000000 . .
Hg H 0.9170(2) 1.2998(2) 0.3775(2) 0.0369(6) Uiso 0.763(3) R 1
C10 C 0.9956(2) 1.15625(19) 0.53541(17) 0.0262(4) Uani 1.000000 . .
Hh H 1.0908(2) 1.10231(19) 0.50773(17) 0.0314(5) Uiso 1.000000 R .
C11 C 0.3691(2) 1.2451(2) 0.37355(17) 0.0273(4) Uani 1.000000 . .
C12 C 0.3013(3) 1.3461(2) 0.42001(19) 0.0337(5) Uani 1.000000 . .
H12a H 0.1865(3) 1.3962(2) 0.40174(19) 0.0404(6) Uiso 1.000000 R .
H12b H 0.3671(3) 1.3690(2) 0.47184(19) 0.0404(6) Uiso 1.000000 R .
C13 C 0.5480(2) 1.1542(2) 0.3961(2) 0.0370(5) Uani 1.000000 . .
H13a H 0.5738(2) 1.1076(2) 0.4826(2) 0.0444(6) Uiso 1.000000 R .
H13b H 0.6219(2) 1.2100(2) 0.3724(2) 0.0444(6) Uiso 1.000000 R .
C14 C 0.4488(2) 1.06279(19) 0.26881(17) 0.0228(4) Uani 1.000000 . .
C15 C 0.5462(2) 0.86137(19) 0.19061(17) 0.0239(4) Uani 1.000000 . .
C16 C 0.6849(2) 0.78690(19) 0.27194(18) 0.0258(4) Uani 1.000000 . .
H16 H 0.7142(2) 0.82139(19) 0.33303(18) 0.0309(5) Uiso 1.000000 R .
C17 C 0.7777(2) 0.6618(2) 0.2606(2) 0.0321(5) Uani 1.000000 . .
C18 C 0.7432(3) 0.6057(2) 0.1747(2) 0.0344(5) Uani 1.000000 . .
H18 H 0.8098(3) 0.5184(2) 0.1708(2) 0.0412(6) Uiso 1.000000 R .
C19 C 0.6064(3) 0.6826(2) 0.0940(2) 0.0343(5) Uani 1.000000 . .
H19 H 0.5789(3) 0.6474(2) 0.0328(2) 0.0411(6) Uiso 0.763(3) R 1
C20 C 0.5093(2) 0.8090(2) 0.10036(18) 0.0288(4) Uani 1.000000 . .
H20 H 0.4171(2) 0.8603(2) 0.04320(18) 0.0345(5) Uiso 1.000000 R .
F2 F 0.91033(17) 0.58938(14) 0.33692(13) 0.0320(4) Uani 0.763(3) . 1
F1 F 0.58346(17) 1.38732(15) 0.64610(14) 0.0355(5) Uani 0.763(3) . 1
F3 F 0.9038(6) 1.3103(5) 0.3548(4) 0.0281(14) Uani 0.237(3) . 2
F4 F 0.5824(7) 0.6159(6) 0.0303(6) 0.0523(18) Uani 0.237(3) . 2
Hi H 0.6236(2) 1.3646(2) 0.6395(2) 0.0381(6) Uiso 0.237(3) R 2
H17 H 0.8719(2) 0.6109(2) 0.3160(2) 0.0385(6) Uiso 0.237(3) R 2

loop_
_atom_site_aniso_label
_atom_site_aniso_U_11
_atom_site_aniso_U_22
_atom_site_aniso_U_33
_atom_site_aniso_U_12
_atom_site_aniso_U_13
_atom_site_aniso_U_23
S1 0.0217(3) 0.0337(3) 0.0286(3) 0.0004(2) 0.0005(2) -0.0024(2)
S2 0.0188(2) 0.0413(3) 0.0389(3) -0.0001(2) -0.0015(2) -0.0222(3)
N1 0.0196(8) 0.0305(9) 0.0280(9) -0.0086(7) 0.0016(7) -0.0074(7)
N2 0.0155(8) 0.0265(9) 0.0315(9) -0.0039(7) 0.0026(7) -0.0042(7)
N3 0.0179(8) 0.0300(9) 0.0319(9) -0.0066(7) 0.0019(7) -0.0118(7)
N4 0.0166(8) 0.0276(9) 0.0281(9) -0.0049(7) -0.0011(7) -0.0092(7)
C1 0.0261(10) 0.0322(11) 0.0280(11) -0.0091(9) 0.0002(8) -0.0088(9)
C2 0.0358(12) 0.0369(13) 0.0394(13) -0.0036(10) 0.0028(10) 0.0002(10)
C3 0.0244(10) 0.0365(12) 0.0286(11) -0.0077(9) 0.0014(8) -0.0047(9)
C4 0.0177(9) 0.0245(10) 0.0261(10) -0.0056(7) -0.0020(7) -0.0085(8)
C5 0.0175(9) 0.0213(10) 0.0330(11) -0.0081(7) -0.0022(8) -0.0060(8)
C6 0.0212(9) 0.0248(10) 0.0371(12) -0.0096(8) 0.0047(8) -0.0084(9)
C7 0.0172(9) 0.0247(11) 0.0526(14) -0.0050(8) 0.0005(9) -0.0114(10)
C8 0.0270(10) 0.0215(10) 0.0428(13) -0.0081(8) -0.0079(9) -0.0033(9)
C9 0.0310(11) 0.0248(11) 0.0360(13) -0.0104(9) -0.0051(9) -0.0058(9)
C10 0.0236(10) 0.0244(10) 0.0310(11) -0.0074(8) 0.0001(8) -0.0087(8)
C11 0.0241(10) 0.0306(11) 0.0269(11) -0.0085(8) 0.0027(8) -0.0078(9)
C12 0.0322(11) 0.0313(12) 0.0378(12) -0.0072(9) 0.0002(9) -0.0138(10)
C13 0.0242(10) 0.0468(13) 0.0437(13) -0.0051(9) -0.0011(9) -0.0260(11)
C14 0.0183(9) 0.0259(10) 0.0233(10) -0.0069(7) 0.0041(7) -0.0052(8)
C15 0.0195(9) 0.0244(10) 0.0279(10) -0.0083(8) 0.0068(8) -0.0062(8)
C16 0.0222(9) 0.0252(10) 0.0298(11) -0.0091(8) 0.0030(8) -0.0057(8)
C17 0.0218(10) 0.0277(11) 0.0423(13) -0.0074(8) 0.0050(9) -0.0027(9)
C18 0.0303(11) 0.0256(11) 0.0503(14) -0.0097(9) 0.0135(10) -0.0148(10)
C19 0.0316(11) 0.0333(12) 0.0465(14) -0.0143(9) 0.0116(10) -0.0210(11)
C20 0.0238(10) 0.0347(11) 0.0303(11) -0.0100(9) 0.0044(8) -0.0125(9)
F2 0.0242(8) 0.0252(8) 0.0365(9) 0.0003(6) -0.0049(6) -0.0017(7)
F1 0.0240(8) 0.0306(9) 0.0442(10) -0.0005(6) 0.0093(7) -0.0077(7)
F3 0.034(3) 0.027(3) 0.015(3) -0.002(2) 0.0015(19) 0.0001(19)
F4 0.048(4) 0.051(4) 0.060(4) -0.005(3) 0.001(3) -0.032(3)

loop_
_atom_type_symbol
_atom_type_scat_dispersion_real
_atom_type_scat_dispersion_imag
_atom_type_scat_Cromer_Mann_a1
_atom_type_scat_Cromer_Mann_a2
_atom_type_scat_Cromer_Mann_a3
_atom_type_scat_Cromer_Mann_a4
_atom_type_scat_Cromer_Mann_b1
_atom_type_scat_Cromer_Mann_b2
_atom_type_scat_Cromer_Mann_b3
_atom_type_scat_Cromer_Mann_b4
_atom_type_scat_Cromer_Mann_c
_atom_type_scat_source
_atom_type_scat_dispersion_source
C 0.00347 0.00161 2.31000 1.02000 1.58860 0.86500 20.84390 10.20750 0.56870 51.65120 0.21560 'International Tables Volume C Table 6.1.1.4 (pp. 500-502)' 'Henke, Gullikson and Davis, At. Data and Nucl. Data Tables, 1993, 54, 2'
F 0.01794 0.01033 3.53920 2.64120 1.51700 1.02430 10.28250 4.29440 0.26150 26.14760 0.27760 'International Tables Volume C Table 6.1.1.4 (pp. 500-502)' 'Henke, Gullikson and Davis, At. Data and Nucl. Data Tables, 1993, 54, 2'
H 0.00000 0.00000 0.49300 0.32291 0.14019 0.04081 10.51090 26.12570 3.14236 57.79970 0.00304 'International Tables Volume C Table 6.1.1.4 (pp. 500-502)' 'Henke, Gullikson and Davis, At. Data and Nucl. Data Tables, 1993, 54, 2'
N 0.00653 0.00323 12.21260 3.13220 2.01250 1.16630 0.00570 9.89330 28.99750 0.58260 -11.52900 'International Tables Volume C Table 6.1.1.4 (pp. 500-502)' 'Henke, Gullikson and Davis, At. Data and Nucl. Data Tables, 1993, 54, 2'
S 0.12424 0.12443 6.90530 5.20340 1.43790 1.58630 1.46790 22.21510 0.25360 56.17200 0.86690 'International Tables Volume C Table 6.1.1.4 (pp. 500-502)' 'Henke, Gullikson and Davis, At. Data and Nucl. Data Tables, 1993, 54, 2'

loop_
_geom_angle_atom_site_label_1
_geom_angle_atom_site_label_2
_geom_angle_atom_site_label_3
_geom_angle
_geom_angle_site_symmetry_1
_geom_angle_site_symmetry_3
_geom_angle_publ_flag
C4 S1 C1 90.01(9) . . ?
C14 S2 C11 89.66(9) . . ?
C4 N1 C3 111.81(16) . . ?
C5 N2 C4 128.53(16) . . ?
C14 N3 C13 112.11(16) . . ?
C15 N4 C14 128.41(16) . . ?
C2 C1 S1 124.07(16) . . ?
C3 C1 S1 108.58(14) . . ?
C3 C1 C2 127.34(19) . . ?
C1 C3 N1 111.49(15) . . ?
N1 C4 S1 118.06(15) . . ?
N2 C4 S1 113.54(13) . . ?
N2 C4 N1 128.37(17) . . ?
C6 C5 N2 123.69(18) . . ?
C10 C5 N2 116.62(16) . . ?
C10 C5 C6 119.66(18) . . ?
C7 C6 C5 117.99(19) . . ?
C8 C7 C6 123.78(18) . . ?
F1 C7 C6 119.9(2) . . ?
F1 C7 C8 116.27(19) . . ?
C9 C8 C7 117.32(19) . . ?
C10 C9 C8 121.2(2) . . ?
F3 C9 C8 113.4(3) . . ?
F3 C9 C10 125.2(3) . . ?
C9 C10 C5 120.03(18) . . ?
C12 C11 S2 124.61(16) . . ?
C13 C11 S2 109.09(14) . . ?
C13 C11 C12 126.29(19) . . ?
C11 C13 N3 111.27(16) . . ?
N3 C14 S2 117.85(14) . . ?
N4 C14 S2 114.64(13) . . ?
N4 C14 N3 127.52(17) . . ?
C16 C15 N4 123.50(17) . . ?
C20 C15 N4 116.89(17) . . ?
C20 C15 C16 119.53(18) . . ?
C17 C16 C15 117.74(19) . . ?
C18 C17 C16 124.38(19) . . ?
F2 C17 C16 118.7(2) . . ?
F2 C17 C18 116.92(18) . . ?
C19 C18 C17 116.74(19) . . ?
C20 C19 C18 121.6(2) . . ?
F4 C19 C18 109.4(3) . . ?
F4 C19 C20 128.6(3) . . ?
C19 C20 C15 120.03(19) . . ?

loop_
_geom_bond_atom_site_label_1
_geom_bond_atom_site_label_2
_geom_bond_distance
_geom_bond_site_symmetry_2
_geom_bond_publ_flag
S1 C1 1.760(2) . ?
S1 C4 1.7804(18) . ?
S2 C11 1.760(2) . ?
S2 C14 1.7822(18) . ?
N1 C3 1.463(3) . ?
N1 C4 1.276(2) . ?
N2 C4 1.357(2) . ?
N2 C5 1.403(2) . ?
N3 C13 1.458(3) . ?
N3 C14 1.279(2) . ?
N4 C14 1.353(2) . ?
N4 C15 1.403(2) . ?
C1 C2 1.314(3) . ?
C1 C3 1.519(3) . ?
C5 C6 1.391(3) . ?
C5 C10 1.394(3) . ?
C6 C7 1.376(3) . ?
C7 C8 1.372(3) . ?
C7 F1 1.322(2) . ?
C8 C9 1.382(3) . ?
C9 C10 1.380(3) . ?
C9 F3 1.176(5) . ?
C11 C12 1.316(3) . ?
C11 C13 1.512(3) . ?
C15 C16 1.396(3) . ?
C15 C20 1.394(3) . ?
C16 C17 1.377(3) . ?
C17 C18 1.370(3) . ?
C17 F2 1.328(2) . ?
C18 C19 1.386(3) . ?
C19 C20 1.379(3) . ?
C19 F4 1.217(6) . ?
